data_2022184
loop_
_publ_author_name
'Ma\/lecka, Magdalena'
'Kusz, Joachim'
'Eriksson, Lars'
'Adamus-Grabicka, Angelika'
'Budzisz, El\.zbieta'

_publ_section_title
;
 The relationship between Hirshfeld potential and cytotoxic activity: a
 study along a series of flavonoid and chromanone derivatives
;
_journal_coeditor_code YF3205
_journal_issue 8
_journal_name_full 'Acta Crystallographica Section C'
_journal_page_first
;
;
_journal_paper_doi 10.1107/S205322962000813X
_journal_volume 76
_journal_year 2020
_chemical_formula_iupac 'C16 H12 O2'
_chemical_formula_moiety 'C16 H12 O2'
_chemical_formula_sum 'C16 H12 O2'
_chemical_formula_weight 236.26
_chemical_name_systematic
;
(<i>E</i>)-3-Benzylidenechroman-4-one
;
_space_group_crystal_system triclinic
_space_group_IT_number 2
_space_group_name_Hall '-P 1'
_space_group_name_H-M_alt 'P -1'
_atom_sites_solution_hydrogens geom
_audit_creation_method SHELXL-2014/7
_cell_angle_alpha 89.744(3)
_cell_angle_beta 84.862(3)
_cell_angle_gamma 74.199(3)
_cell_formula_units_Z 2
_cell_length_a 7.7718(3)
_cell_length_b 8.6069(3)
_cell_length_c 9.0857(3)
_cell_measurement_reflns_used 3741
_cell_measurement_temperature 100(2)
_cell_measurement_theta_max 35.8010
_cell_measurement_theta_min 3.7290
_cell_volume 582.31(4)
_computing_cell_refinement
;
CrysAlis PRO (Rigaku OD, 2015)
;
_computing_data_collection
;
CrysAlis PRO (Rigaku OD, 2015)
;
_computing_data_reduction
;
CrysAlis PRO (Rigaku OD, 2015)
;
_computing_molecular_graphics
;
DIAMOND (Brandenburg & Putz, 1999)
;
_computing_publication_material
;
SHELXL2014 (Sheldrick, 2015b) and
publCIF (Westrip, 2010)
;
_computing_structure_refinement
;
SHELXL2014 (Sheldrick, 2015b)
;
_computing_structure_solution
;
SHELXS (Sheldrick, 2015a)
;
_diffrn_ambient_temperature 100.00(10)
_diffrn_detector 'CCD plate'
_diffrn_detector_area_resol_mean 10.4498
_diffrn_measured_fraction_theta_full 0.998
_diffrn_measured_fraction_theta_max 0.998
_diffrn_measurement_device 'four-circle diffractometer'
_diffrn_measurement_device_type 'Rigaku OD SuperNova Dual source diffractometer with an Atlas detector'
_diffrn_measurement_method '\w scans'
_diffrn_radiation_monochromator mirror
_diffrn_radiation_probe x-ray
_diffrn_radiation_type 'Mo K\a'
_diffrn_radiation_wavelength 0.71073
_diffrn_reflns_av_R_equivalents 0.0233
_diffrn_reflns_av_unetI/netI 0.0301
_diffrn_reflns_limit_h_max 9
_diffrn_reflns_limit_h_min -9
_diffrn_reflns_limit_k_max 10
_diffrn_reflns_limit_k_min -9
_diffrn_reflns_limit_l_max 11
_diffrn_reflns_limit_l_min -11
_diffrn_reflns_number 4947
_diffrn_reflns_theta_full 25.242
_diffrn_reflns_theta_max 26.489
_diffrn_reflns_theta_min 3.301
_diffrn_source 'micro-focus sealed X-ray tube'
_exptl_absorpt_coefficient_mu 0.088
_exptl_absorpt_correction_T_max 1.00000
_exptl_absorpt_correction_T_min 0.86526
_exptl_absorpt_correction_type multi-scan
_exptl_absorpt_process_details
;
(CrysAlis PRO; Rigaku OD, 2015)
;
_exptl_crystal_colour colorless
_exptl_crystal_density_diffrn 1.347
_exptl_crystal_description needle
_exptl_crystal_F_000 248
_exptl_crystal_size_max 0.18
_exptl_crystal_size_mid 0.08
_exptl_crystal_size_min 0.08
_refine_diff_density_max 0.294
_refine_diff_density_min -0.220
_refine_ls_extinction_method none
_refine_ls_goodness_of_fit_ref 1.058
_refine_ls_hydrogen_treatment constr
_refine_ls_matrix_type full
_refine_ls_number_parameters 163
_refine_ls_number_reflns 2425
_refine_ls_number_restraints 0
_refine_ls_restrained_S_all 1.058
_refine_ls_R_factor_all 0.0458
_refine_ls_R_factor_gt 0.0402
_refine_ls_shift/su_max 0.000
_refine_ls_shift/su_mean 0.000
_refine_ls_structure_factor_coef Fsqd
_refine_ls_weighting_details 'w=1/[\s^2^(Fo^2^)+(0.0597P)^2^+0.1583P] where P=(Fo^2^+2Fc^2^)/3'
_refine_ls_weighting_scheme calc
_refine_ls_wR_factor_gt 0.1090
_refine_ls_wR_factor_ref 0.1145
_reflns_number_gt 2120
_reflns_number_total 2425
_reflns_threshold_expression 'I > 2\s(I)'
_cod_data_source_file yf3205sup1.cif
_cod_data_source_block compound_V_AAG5
_cod_database_code 2022184
_shelx_space_group_comment
;
The symmetry employed for this shelxl refinement is uniquely defined
by the following loop, which should always be used as a source of
symmetry information in preference to the above space-group names.
They are only intended as comments.
;

loop_
_space_group_symop_operation_xyz
'x, y, z'
'-x, -y, -z'

loop_
_atom_site_type_symbol
_atom_site_label
_atom_site_fract_x
_atom_site_fract_y
_atom_site_fract_z
_atom_site_U_iso_or_equiv
_atom_site_adp_type
_atom_site_calc_flag
_atom_site_occupancy
_atom_site_disorder_assembly
_atom_site_disorder_group
O O1 0.56491(12) 0.96012(10) 0.67017(9) 0.0203(2) Uani d 1 . .
O O4 0.31184(12) 0.69758(10) 0.94932(9) 0.0221(2) Uani d 1 . .
C C9 0.43926(16) 1.03656(15) 0.78021(13) 0.0174(3) Uani d 1 . .
C C4 0.38354(17) 0.77597(15) 0.86245(13) 0.0175(3) Uani d 1 . .
C C12 0.74274(17) 0.43694(14) 0.64267(13) 0.0182(3) Uani d 1 . .
C C3 0.52016(17) 0.69819(15) 0.73982(13) 0.0172(3) Uani d 1 . .
C C10 0.34234(16) 0.95369(14) 0.87368(13) 0.0177(3) Uani d 1 . .
C C8 0.41493(18) 1.20162(15) 0.79971(14) 0.0208(3) Uani d 1 . .
H H8 0.4843 1.2560 0.7383 0.025 Uiso calc 1 . .
C C11 0.60958(17) 0.54181(15) 0.74961(13) 0.0181(3) Uani d 1 . .
H H11 0.5826 0.4918 0.8389 0.022 Uiso calc 1 . .
C C5 0.21682(17) 1.04169(16) 0.98441(14) 0.0207(3) Uani d 1 . .
H H5 0.1504 0.9873 1.0488 0.025 Uiso calc 1 . .
C C13 0.74448(17) 0.45644(15) 0.48910(14) 0.0201(3) Uani d 1 . .
H H13 0.6581 0.5435 0.4503 0.024 Uiso calc 1 . .
C C6 0.18851(18) 1.20637(16) 1.00108(14) 0.0236(3) Uani d 1 . .
H H6 0.1009 1.2652 1.0748 0.028 Uiso calc 1 . .
C C17 0.87029(18) 0.30509(15) 0.69590(14) 0.0225(3) Uani d 1 . .
H H17 0.8701 0.2881 0.7993 0.027 Uiso calc 1 . .
C C7 0.28933(18) 1.28633(15) 0.90890(14) 0.0225(3) Uani d 1 . .
H H7 0.2714 1.3993 0.9214 0.027 Uiso calc 1 . .
C C2 0.54324(18) 0.80948(14) 0.61596(13) 0.0194(3) Uani d 1 . .
H H2A 0.6499 0.7553 0.5486 0.023 Uiso calc 1 . .
H H2B 0.4369 0.8322 0.5587 0.023 Uiso calc 1 . .
C C16 0.99632(18) 0.19957(16) 0.59981(16) 0.0262(3) Uani d 1 . .
H H16 1.0826 0.1117 0.6377 0.031 Uiso calc 1 . .
C C15 0.99711(18) 0.22168(16) 0.44774(16) 0.0257(3) Uani d 1 . .
H H15 1.0836 0.1492 0.3819 0.031 Uiso calc 1 . .
C C14 0.87098(18) 0.35004(16) 0.39325(15) 0.0234(3) Uani d 1 . .
H H14 0.8711 0.3653 0.2896 0.028 Uiso calc 1 . .

loop_
_atom_site_aniso_label
_atom_site_aniso_U_11
_atom_site_aniso_U_22
_atom_site_aniso_U_33
_atom_site_aniso_U_12
_atom_site_aniso_U_13
_atom_site_aniso_U_23
O1 0.0259(5) 0.0181(4) 0.0172(4) -0.0084(4) 0.0039(3) 0.0016(3)
O4 0.0288(5) 0.0228(5) 0.0160(4) -0.0104(4) 0.0013(4) 0.0049(3)
C9 0.0191(6) 0.0210(6) 0.0126(5) -0.0055(5) -0.0035(4) 0.0035(4)
C4 0.0207(6) 0.0212(6) 0.0126(6) -0.0080(5) -0.0045(4) 0.0047(4)
C12 0.0199(6) 0.0184(6) 0.0185(6) -0.0085(5) -0.0026(5) 0.0024(5)
C3 0.0213(6) 0.0201(6) 0.0125(6) -0.0094(5) -0.0017(4) 0.0024(4)
C10 0.0201(6) 0.0200(6) 0.0142(6) -0.0063(5) -0.0046(5) 0.0031(5)
C8 0.0261(7) 0.0211(6) 0.0177(6) -0.0098(5) -0.0057(5) 0.0057(5)
C11 0.0232(6) 0.0210(6) 0.0128(6) -0.0098(5) -0.0040(5) 0.0039(5)
C5 0.0209(6) 0.0250(6) 0.0166(6) -0.0071(5) -0.0017(5) 0.0035(5)
C13 0.0219(6) 0.0208(6) 0.0185(6) -0.0064(5) -0.0041(5) 0.0022(5)
C6 0.0233(7) 0.0256(7) 0.0197(6) -0.0029(5) -0.0014(5) -0.0013(5)
C17 0.0248(7) 0.0236(6) 0.0206(6) -0.0086(5) -0.0043(5) 0.0055(5)
C7 0.0282(7) 0.0181(6) 0.0215(6) -0.0053(5) -0.0077(5) 0.0019(5)
C2 0.0267(7) 0.0184(6) 0.0138(6) -0.0076(5) 0.0000(5) 0.0022(5)
C16 0.0227(7) 0.0230(7) 0.0312(7) -0.0026(5) -0.0050(5) 0.0040(5)
C15 0.0204(7) 0.0268(7) 0.0290(7) -0.0066(5) 0.0029(5) -0.0045(5)
C14 0.0256(7) 0.0279(7) 0.0183(6) -0.0105(5) 0.0001(5) -0.0013(5)

loop_
_atom_type_symbol
_atom_type_description
_atom_type_scat_dispersion_real
_atom_type_scat_dispersion_imag
_atom_type_scat_source
C C 0.0033 0.0016 'International Tables Vol C Tables 4.2.6.8 and 6.1.1.4'
H H 0.0000 0.0000 'International Tables Vol C Tables 4.2.6.8 and 6.1.1.4'
O O 0.0106 0.0060 'International Tables Vol C Tables 4.2.6.8 and 6.1.1.4'

loop_
_geom_angle_atom_site_label_1
_geom_angle_atom_site_label_2
_geom_angle_atom_site_label_3
_geom_angle_site_symmetry_1
_geom_angle_site_symmetry_3
_geom_angle
_geom_angle_publ_flag
C9 O1 C2 . . 115.34(9) ?
O1 C9 C8 . . 116.88(11) ?
O1 C9 C10 . . 122.40(11) ?
C8 C9 C10 . . 120.69(12) ?
O4 C4 C10 . . 122.27(11) ?
O4 C4 C3 . . 122.37(11) ?
C10 C4 C3 . . 115.35(10) ?
C13 C12 C17 . . 118.03(11) ?
C13 C12 C11 . . 123.52(11) ?
C17 C12 C11 . . 118.37(11) ?
C11 C3 C4 . . 118.95(11) ?
C11 C3 C2 . . 126.81(11) ?
C4 C3 C2 . . 114.23(10) ?
C5 C10 C9 . . 118.55(11) ?
C5 C10 C4 . . 121.13(11) ?
C9 C10 C4 . . 120.13(11) ?
C7 C8 C9 . . 119.77(11) ?
C7 C8 H8 . . 120.1 ?
C9 C8 H8 . . 120.1 ?
C3 C11 C12 . . 129.45(11) ?
C3 C11 H11 . . 115.3 ?
C12 C11 H11 . . 115.3 ?
C6 C5 C10 . . 120.84(12) ?
C6 C5 H5 . . 119.6 ?
C10 C5 H5 . . 119.6 ?
C14 C13 C12 . . 120.78(12) ?
C14 C13 H13 . . 119.6 ?
C12 C13 H13 . . 119.6 ?
C5 C6 C7 . . 119.76(12) ?
C5 C6 H6 . . 120.1 ?
C7 C6 H6 . . 120.1 ?
C16 C17 C12 . . 120.92(12) ?
C16 C17 H17 . . 119.5 ?
C12 C17 H17 . . 119.5 ?
C8 C7 C6 . . 120.34(12) ?
C8 C7 H7 . . 119.8 ?
C6 C7 H7 . . 119.8 ?
O1 C2 C3 . . 111.90(10) ?
O1 C2 H2A . . 109.2 ?
C3 C2 H2A . . 109.2 ?
O1 C2 H2B . . 109.2 ?
C3 C2 H2B . . 109.2 ?
H2A C2 H2B . . 107.9 ?
C17 C16 C15 . . 120.25(12) ?
C17 C16 H16 . . 119.9 ?
C15 C16 H16 . . 119.9 ?
C14 C15 C16 . . 119.59(12) ?
C14 C15 H15 . . 120.2 ?
C16 C15 H15 . . 120.2 ?
C15 C14 C13 . . 120.42(12) ?
C15 C14 H14 . . 119.8 ?
C13 C14 H14 . . 119.8 ?

loop_
_geom_bond_atom_site_label_1
_geom_bond_atom_site_label_2
_geom_bond_site_symmetry_2
_geom_bond_distance
_geom_bond_publ_flag
O1 C9 . 1.3664(14) ?
O1 C2 . 1.4462(14) ?
O4 C4 . 1.2288(15) ?
C9 C8 . 1.3912(17) ?
C9 C10 . 1.4035(17) ?
C4 C10 . 1.4770(17) ?
C4 C3 . 1.4915(17) ?
C12 C13 . 1.4040(17) ?
C12 C17 . 1.4045(17) ?
C12 C11 . 1.4659(17) ?
C3 C11 . 1.3428(17) ?
C3 C2 . 1.5046(16) ?
C10 C5 . 1.4022(17) ?
C8 C7 . 1.3834(18) ?
C8 H8 . 0.9500 ?
C11 H11 . 0.9500 ?
C5 C6 . 1.3808(18) ?
C5 H5 . 0.9500 ?
C13 C14 . 1.3882(18) ?
C13 H13 . 0.9500 ?
C6 C7 . 1.4000(19) ?
C6 H6 . 0.9500 ?
C17 C16 . 1.3842(18) ?
C17 H17 . 0.9500 ?
C7 H7 . 0.9500 ?
C2 H2A . 0.9900 ?
C2 H2B . 0.9900 ?
C16 C15 . 1.394(2) ?
C16 H16 . 0.9500 ?
C15 C14 . 1.3852(19) ?
C15 H15 . 0.9500 ?
C14 H14 . 0.9500 ?

loop_
_geom_hbond_atom_site_label_D
_geom_hbond_atom_site_label_H
_geom_hbond_atom_site_label_A
_geom_hbond_site_symmetry_A
_geom_hbond_distance_DH
_geom_hbond_distance_HA
_geom_hbond_distance_DA
_geom_hbond_angle_DHA
C11 H11 O4 2_667 0.95 2.56 3.4153(15) 149.7
C17 H17 O4 2_667 0.95 2.56 3.4050(16) 148.1
C7 H7 O4 1_565 0.95 2.69 3.6131(16) 165.5

loop_
_geom_torsion_atom_site_label_1
_geom_torsion_atom_site_label_2
_geom_torsion_atom_site_label_3
_geom_torsion_atom_site_label_4
_geom_torsion_site_symmetry_1
_geom_torsion_site_symmetry_2
_geom_torsion_site_symmetry_3
_geom_torsion_site_symmetry_4
_geom_torsion
_geom_torsion_publ_flag
C2 O1 C9 C8 . . . . -158.11(11) ?
C2 O1 C9 C10 . . . . 24.05(16) ?
O4 C4 C3 C11 . . . . -21.46(17) ?
C10 C4 C3 C11 . . . . 157.66(11) ?
O4 C4 C3 C2 . . . . 159.17(12) ?
C10 C4 C3 C2 . . . . -21.72(14) ?
O1 C9 C10 C5 . . . . 179.55(10) ?
C8 C9 C10 C5 . . . . 1.79(18) ?
O1 C9 C10 C4 . . . . 4.49(18) ?
C8 C9 C10 C4 . . . . -173.27(11) ?
O4 C4 C10 C5 . . . . -0.65(18) ?
C3 C4 C10 C5 . . . . -179.76(10) ?
O4 C4 C10 C9 . . . . 174.29(11) ?
C3 C4 C10 C9 . . . . -4.83(16) ?
O1 C9 C8 C7 . . . . 179.78(11) ?
C10 C9 C8 C7 . . . . -2.35(18) ?
C4 C3 C11 C12 . . . . 177.04(11) ?
C2 C3 C11 C12 . . . . -3.7(2) ?
C13 C12 C11 C3 . . . . -29.7(2) ?
C17 C12 C11 C3 . . . . 153.47(13) ?
C9 C10 C5 C6 . . . . 0.20(18) ?
C4 C10 C5 C6 . . . . 175.21(11) ?
C17 C12 C13 C14 . . . . -1.21(18) ?
C11 C12 C13 C14 . . . . -178.02(11) ?
C10 C5 C6 C7 . . . . -1.62(19) ?
C13 C12 C17 C16 . . . . 1.34(18) ?
C11 C12 C17 C16 . . . . 178.32(11) ?
C9 C8 C7 C6 . . . . 0.90(19) ?
C5 C6 C7 C8 . . . . 1.08(19) ?
C9 O1 C2 C3 . . . . -50.13(14) ?
C11 C3 C2 O1 . . . . -130.51(13) ?
C4 C3 C2 O1 . . . . 48.81(14) ?
C12 C17 C16 C15 . . . . -0.8(2) ?
C17 C16 C15 C14 . . . . 0.0(2) ?
C16 C15 C14 C13 . . . . 0.1(2) ?
C12 C13 C14 C15 . . . . 0.52(19) ?

_cod_database_fobs_code 2022184
